data_2008723
loop_
_publ_author_name
'Herbstein, Frank H.'

_publ_section_title
;<i>N</i>,<i>N</i>',<i>N</i>''-Trimethyl-<i>N</i>,<i>N</i>',<i>N</i>''-tris(3-methylphenyl)-1,3,5-benzenetricarboxamide
 is cubic (space group <i>Pa</i>\/overline{3}) and not orthorhombic (space
 group <i>Pbca</i>). Erratum
;
_journal_issue 7
_journal_name_full 'Acta Crystallographica Section C'
_journal_page_first 1196
_journal_paper_doi 10.1107/S0108270198013924
_journal_volume 55
_journal_year 1999
_chemical_formula_sum 'C33 H33 N3 O3'
_chemical_formula_weight 519.644
_chemical_melting_point 185.3
_chemical_name_systematic
;
N,N',N''-Trimethyl-N,N',N''-tris(3-methylphenyl)-1,3,5-
benzenetricarboxamide
;
_space_group_IT_number 205
_symmetry_cell_setting cubic
_symmetry_Int_Tables_number 205
_symmetry_space_group_name_Hall '-P 2ac 2ab 3'
_symmetry_space_group_name_H-M 'P a -3'
_cell_angle_alpha 90.00
_cell_angle_beta 90.00
_cell_angle_gamma 90.00
_cell_formula_units_Z 8
_cell_length_a 17.862(1)
_cell_length_b 17.862(1)
_cell_length_c 17.862(1)
_cell_measurement_temperature 295
_cell_volume 5698.9(6)
_computing_structure_refinement 'RCRYSTAN (Rigaku Corporation, 1985)'
_computing_structure_solution 'SAPI85 version of MULTAN'
_diffrn_ambient_temperature 293(2)
_diffrn_measurement_device 'Rigaku AFC5'
_diffrn_measurement_method \w/2\q
_diffrn_radiation_monochromator graphite
_diffrn_radiation_source 'sealed tube'
_diffrn_radiation_type CuK\a
_diffrn_radiation_wavelength 1.54050
_exptl_absorpt_coefficient_mu 0.63
_exptl_absorpt_correction_type none
_exptl_crystal_colour colourless
_exptl_crystal_density_diffrn 1.2113
_exptl_crystal_density_method 'not measured'
_exptl_crystal_description prisms
_exptl_crystal_F_000 2208
_refine_ls_extinction_method none
_refine_ls_hydrogen_treatment refall
_refine_ls_matrix_type full
_refine_ls_number_parameters 310
_refine_ls_number_reflns 1204
_refine_ls_number_restraints 0
_refine_ls_R_factor_obs 0.067
_refine_ls_structure_factor_coef Fsqd
_refine_ls_weighting_details 'w = 1/[\s^2^(Fo)+(0.02Fo^2^)]'
_refine_ls_weighting_scheme calc
_cod_data_source_file sk1189.cif
_cod_data_source_block sk1189
_cod_depositor_comments
;
The following automatic conversions were performed:

'_refine_ls_weighting_scheme' value 'calc w =
1/[\s^2^(Fo)+(0.02Fo^2^)]' was changed to 'calc'. New tag
'_refine_ls_weighting_details' was created. The value of the new tag
was set to 'w = 1/[\s^2^(Fo)+(0.02Fo^2^)]'.

Automatic conversion script
Id: cif_fix_values 3143 2015-03-26 13:38:13Z robertas 
;
_cod_original_cell_volume 5698.9(17)
_cod_original_sg_symbol_H-M 'P  a  -3'
_cod_database_code 2008723

loop_
_symmetry_equiv_pos_as_xyz
'x, y, z'
'-x+1/2, -y, z+1/2'
'-x, y+1/2, -z+1/2'
'x+1/2, -y+1/2, -z'
'z, x, y'
'z+1/2, -x+1/2, -y'
'-z+1/2, -x, y+1/2'
'-z, x+1/2, -y+1/2'
'y, z, x'
'-y, z+1/2, -x+1/2'
'y+1/2, -z+1/2, -x'
'-y+1/2, -z, x+1/2'
'-x, -y, -z'
'x+1/2, y, -z+1/2'
'x, -y+1/2, z+1/2'
'-x+1/2, y+1/2, z'
'-z, -x, -y'
'-z+1/2, x+1/2, y'
'z+1/2, x, -y+1/2'
'z, -x+1/2, y+1/2'
'-y, -z, -x'
'y, -z+1/2, x+1/2'
'-y+1/2, z+1/2, x'
'y+1/2, z, -x+1/2'

loop_
_atom_site_label
_atom_site_type_symbol
_atom_site_fract_x
_atom_site_fract_y
_atom_site_fract_z
C1 C 0.2504(3) 0.3335(0) 0.3545(1)
C2 C 0.2925(1) 0.2715(1) 0.3751(1)
C7 C 0.1840(1) 0.3592(1) 0.3986(2)
O1 O 0.1832(1) 0.4226(1) 0.4248(0)
N1 N 0.1264(1) 0.3120(1) 0.4080(1)
C8 C 0.0592(1) 0.3385(1) 0.4480(3)
C9 C 0.1211(1) 0.2408(2) 0.3703(0)
C10 C 0.1318(2) 0.1752(1) 0.4098(1)
C11 C 0.1261(2) 0.1058(1) 0.3747(2)
C12 C 0.1081(2) 0.1036(2) 0.2992(2)
C13 C 0.0969(1) 0.1689(1) 0.2600(1)
C14 C 0.1031(3) 0.2385(2) 0.2950(1)
C15 C 0.1406(1) 0.0343(2) 0.4179(5)
H1 H 0.280(0) 0.241(1) 0.418(1)
H4 H 0.035(1) 0.378(1) 0.415(1)
H5 H 0.026(1) 0.301(0) 0.459(1)
H6 H 0.078(2) 0.358(2) 0.494(2)
H7 H 0.146(1) 0.182(1) 0.464(1)
H8 H 0.106(2) 0.051(2) 0.271(2)
H9 H 0.080(0) 0.168(1) 0.201(1)
H10 H 0.095(2) 0.288(1) 0.269(2)
H11 H 0.194(4) 0.024(10) 0.419(20)
H12 H 0.12(22) 0.030(8) 0.465(2)
H13 H 0.120(12) -0.009(6) 0.396(14)

loop_
_atom_type_symbol
_atom_type_description
_atom_type_scat_dispersion_real
_atom_type_scat_dispersion_imag
_atom_type_scat_source
C C 0.0033 0.0016 'International Tables Vol C Tables 4.2.6.8 and 6.1.1.4'
H H 0.0000 0.0000 'International Tables Vol C Tables 4.2.6.8 and 6.1.1.4'
O O 0.0106 0.0060 'International Tables Vol C Tables 4.2.6.8 and 6.1.1.4'
N N 0.0061 0.0033 'International Tables Vol C Tables 4.2.6.8 and 6.1.1.4'
